data_4504575
loop_
_publ_author_name
'Zhang, Guoqi'
'Yang, Guoqiang'
'Ma, Jin Shi'

_publ_section_title
;
 Versatile Framework Solids Constructed from Divalent Transition Metals
 and Citric Acid:&#x2009; Syntheses, Crystal Structures, and Thermal
 Behaviors
;
_journal_issue 2
_journal_name_full 'Crystal Growth &amp; Design'
_journal_page_first 375
_journal_paper_doi 10.1021/cg0503245
_journal_volume 6
_journal_year 2006
_chemical_formula_sum 'C6 H8 Cu2 O9'
_chemical_formula_weight 351.20
_chemical_name_systematic
; 
 ? 
;
_space_group_IT_number 14
_symmetry_cell_setting monoclinic
_symmetry_space_group_name_Hall '-P 2ybc'
_symmetry_space_group_name_H-M 'P 1 21/c 1'
_atom_sites_solution_hydrogens geom
_atom_sites_solution_primary direct
_atom_sites_solution_secondary difmap
_audit_creation_method SHELXL-97
_cell_angle_alpha 90.00
_cell_angle_beta 91.377(2)
_cell_angle_gamma 90.00
_cell_formula_units_Z 4
_cell_length_a 6.9285(10)
_cell_length_b 9.7619(14)
_cell_length_c 14.537(2)
_cell_measurement_reflns_used 1491
_cell_measurement_temperature 294(2)
_cell_measurement_theta_max 26.37
_cell_measurement_theta_min 2.51
_cell_volume 982.9(2)
_computing_cell_refinement 'Bruker SMART'
_computing_data_collection 'Bruker SMART'
_computing_data_reduction 'Bruker SAINT'
_computing_molecular_graphics 'Bruker SHELXTL'
_computing_publication_material 'Bruker SHELXTL'
_computing_structure_refinement 'SHELXL-97 (Sheldrick, 1997)'
_computing_structure_solution 'SHELXS-97 (Sheldrick, 1990)'
_diffrn_ambient_temperature 294(2)
_diffrn_measured_fraction_theta_full 0.997
_diffrn_measured_fraction_theta_max 0.997
_diffrn_measurement_device_type 'CCD area detector'
_diffrn_measurement_method 'phi and omega scans'
_diffrn_radiation_monochromator graphite
_diffrn_radiation_source 'fine-focus sealed tube'
_diffrn_radiation_type MoK\a
_diffrn_radiation_wavelength 0.71073
_diffrn_reflns_av_R_equivalents 0.0264
_diffrn_reflns_av_sigmaI/netI 0.0299
_diffrn_reflns_limit_h_max 7
_diffrn_reflns_limit_h_min -8
_diffrn_reflns_limit_k_max 11
_diffrn_reflns_limit_k_min -12
_diffrn_reflns_limit_l_max 18
_diffrn_reflns_limit_l_min -12
_diffrn_reflns_number 5412
_diffrn_reflns_theta_full 26.39
_diffrn_reflns_theta_max 26.39
_diffrn_reflns_theta_min 2.51
_exptl_absorpt_coefficient_mu 4.365
_exptl_absorpt_correction_T_max 0.705
_exptl_absorpt_correction_T_min 0.590
_exptl_absorpt_correction_type multi-scan
_exptl_absorpt_process_details SADABS
_exptl_crystal_colour block
_exptl_crystal_density_diffrn 2.373
_exptl_crystal_density_method 'not measured'
_exptl_crystal_description 'gray green'
_exptl_crystal_F_000 696
_exptl_crystal_size_max 0.12
_exptl_crystal_size_mid 0.10
_exptl_crystal_size_min 0.08
_refine_diff_density_max 1.775
_refine_diff_density_min -2.199
_refine_diff_density_rms 0.119
_refine_ls_extinction_method none
_refine_ls_goodness_of_fit_ref 1.042
_refine_ls_hydrogen_treatment constr
_refine_ls_matrix_type full
_refine_ls_number_parameters 154
_refine_ls_number_reflns 2010
_refine_ls_number_restraints 0
_refine_ls_restrained_S_all 1.042
_refine_ls_R_factor_all 0.0424
_refine_ls_R_factor_gt 0.0361
_refine_ls_shift/su_max 0.001
_refine_ls_shift/su_mean 0.000
_refine_ls_structure_factor_coef Fsqd
_refine_ls_weighting_details 'calc w=1/[\s^2^(Fo^2^)+(0.0280P)^2^+5.0040P] where P=(Fo^2^+2Fc^2^)/3'
_refine_ls_weighting_scheme calc
_refine_ls_wR_factor_gt 0.0830
_refine_ls_wR_factor_ref 0.0868
_reflns_number_gt 1762
_reflns_number_total 2010
_reflns_threshold_expression >2sigma(I)
_cod_data_source_file cg0503245si20050906_104340.cif
_cod_data_source_block 4
_cod_depositor_comments
;
The following automatic conversions were performed:

'_symmetry_cell_setting' value 'Monoclinic' changed to 'monoclinic'
according to /home/saulius/struct/CIF-dictionaries/cif_core.dic
dictionary named 'cif_core.dic' version 2.4.1 from
2010-06-29.

'_exptl_absorpt_correction_type' value 'MULTI-SCAN'
changed to 'multi-scan' according to
/home/saulius/struct/CIF-dictionaries/cif_core.dic dictionary named
'cif_core.dic' version 2.4.1 from 2010-06-29.

Automatic conversion script
Id: cif_fix_values 1715 2011-07-08 13:25:40Z adriana 
;
_cod_original_sg_symbol_H-M P2(1)/c
_cod_database_code 4504575

loop_
_symmetry_equiv_pos_as_xyz
'x, y, z'
'-x, y+1/2, -z+1/2'
'-x, -y, -z'
'x, -y-1/2, z-1/2'

loop_
_atom_site_label
_atom_site_type_symbol
_atom_site_fract_x
_atom_site_fract_y
_atom_site_fract_z
_atom_site_U_iso_or_equiv
_atom_site_adp_type
_atom_site_occupancy
_atom_site_symmetry_multiplicity
_atom_site_calc_flag
_atom_site_refinement_flags
Cu1 Cu 0.30277(6) 0.24842(5) 0.83781(3) 0.01389(14) Uani 1 1 d .
Cu2 Cu 0.08907(10) 0.15248(7) 0.64669(4) 0.0381(2) Uani 1 1 d .
O1 O 0.1944(4) 0.3019(3) 0.71843(16) 0.0131(5) Uani 1 1 d .
O2 O 0.4456(4) 0.4182(3) 0.82893(18) 0.0204(6) Uani 1 1 d .
O3 O 0.5179(6) 0.5839(3) 0.7327(2) 0.0372(9) Uani 1 1 d .
O4 O 0.2321(5) 0.1847(3) 0.5370(2) 0.0329(8) Uani 1 1 d .
O5 O 0.4394(4) 0.2975(3) 0.45268(17) 0.0179(6) Uani 1 1 d .
O6 O -0.1009(5) 0.6215(4) 0.6288(2) 0.0435(10) Uani 1 1 d .
O7 O 0.0771(6) 0.5953(4) 0.7560(2) 0.0503(12) Uani 1 1 d .
C1 C 0.3128(5) 0.4017(4) 0.6749(2) 0.0110(7) Uani 1 1 d .
C2 C 0.4315(6) 0.4780(4) 0.7499(2) 0.0168(8) Uani 1 1 d .
C3 C 0.4653(5) 0.3329(4) 0.6134(2) 0.0143(7) Uani 1 1 d .
H3A H 0.5575 0.4013 0.5942 0.017 Uiso 1 1 calc R
H3B H 0.5349 0.2639 0.6489 0.017 Uiso 1 1 calc R
C4 C 0.3730(6) 0.2668(4) 0.5292(2) 0.0154(7) Uani 1 1 d .
C5 C 0.1897(6) 0.5011(4) 0.6171(3) 0.0175(8) Uani 1 1 d .
H5A H 0.2740 0.5667 0.5881 0.021 Uiso 1 1 calc R
H5B H 0.1231 0.4502 0.5686 0.021 Uiso 1 1 calc R
C6 C 0.0423(6) 0.5781(4) 0.6720(3) 0.0179(8) Uani 1 1 d .
O8 O -0.1565(5) 0.1162(4) 0.5630(2) 0.0328(7) Uani 1 1 d .
H8A H -0.1444 0.1127 0.5050 0.049 Uiso 1 1 d R
H8B H -0.2305 0.0505 0.5766 0.049 Uiso 1 1 d R
O9 O 0.1662(5) -0.0745(3) 0.6303(2) 0.0347(8) Uani 1 1 d .
H9A H 0.2868 -0.0867 0.6368 0.052 Uiso 1 1 d R
H9B H 0.1299 -0.1326 0.6693 0.052 Uiso 1 1 d R

loop_
_atom_site_aniso_label
_atom_site_aniso_U_11
_atom_site_aniso_U_22
_atom_site_aniso_U_33
_atom_site_aniso_U_23
_atom_site_aniso_U_13
_atom_site_aniso_U_12
Cu1 0.0150(2) 0.0164(2) 0.0101(2) 0.00307(17) -0.00096(16) -0.00331(18)
Cu2 0.0571(4) 0.0439(4) 0.0139(3) -0.0118(2) 0.0142(2) -0.0378(3)
O1 0.0160(13) 0.0137(12) 0.0097(11) 0.0008(10) 0.0015(10) -0.0035(10)
O2 0.0255(15) 0.0228(15) 0.0126(13) 0.0015(11) -0.0044(11) -0.0096(12)
O3 0.065(2) 0.0299(18) 0.0168(15) -0.0019(13) 0.0052(15) -0.0308(17)
O4 0.046(2) 0.0380(19) 0.0151(14) -0.0095(13) 0.0099(13) -0.0259(16)
O5 0.0189(14) 0.0246(14) 0.0102(12) -0.0012(11) 0.0013(10) -0.0031(11)
O6 0.0332(19) 0.061(2) 0.0359(19) -0.0262(18) -0.0112(15) 0.0302(18)
O7 0.059(2) 0.077(3) 0.0146(15) 0.0047(16) 0.0068(15) 0.053(2)
C1 0.0129(17) 0.0111(16) 0.0091(15) 0.0013(13) 0.0025(13) -0.0023(14)
C2 0.0219(19) 0.0155(18) 0.0133(17) -0.0033(14) 0.0036(15) -0.0022(15)
C3 0.0122(17) 0.0180(19) 0.0127(17) -0.0014(14) 0.0015(14) 0.0024(14)
C4 0.0190(19) 0.0148(18) 0.0126(17) -0.0005(14) 0.0016(14) 0.0021(14)
C5 0.0202(19) 0.021(2) 0.0114(17) 0.0045(15) 0.0051(14) 0.0067(15)
C6 0.0203(19) 0.0159(18) 0.0176(18) 0.0021(15) 0.0039(15) 0.0041(15)
O8 0.0278(17) 0.045(2) 0.0258(16) 0.0005(14) -0.0035(13) -0.0033(15)
O9 0.0284(17) 0.0320(18) 0.0431(19) 0.0053(15) -0.0099(14) 0.0000(14)

loop_
_atom_type_symbol
_atom_type_description
_atom_type_scat_dispersion_real
_atom_type_scat_dispersion_imag
_atom_type_scat_source
C C 0.0033 0.0016 'International Tables Vol C Tables 4.2.6.8 and 6.1.1.4'
H H 0.0000 0.0000 'International Tables Vol C Tables 4.2.6.8 and 6.1.1.4'
O O 0.0106 0.0060 'International Tables Vol C Tables 4.2.6.8 and 6.1.1.4'
Cu Cu 0.3201 1.2651 'International Tables Vol C Tables 4.2.6.8 and 6.1.1.4'

loop_
_geom_angle_atom_site_label_1
_geom_angle_atom_site_label_2
_geom_angle_atom_site_label_3
_geom_angle
_geom_angle_site_symmetry_1
_geom_angle_site_symmetry_3
O2 Cu1 O6 159.48(16) . 2_546
O2 Cu1 O1 84.13(11) . .
O6 Cu1 O1 97.42(12) 2_546 .
O2 Cu1 O5 90.90(12) . 4_566
O6 Cu1 O5 88.70(13) 2_546 4_566
O1 Cu1 O5 173.52(11) . 4_566
O2 Cu1 O3 106.68(14) . 2_646
O6 Cu1 O3 93.81(17) 2_546 2_646
O1 Cu1 O3 89.47(11) . 2_646
O5 Cu1 O3 87.98(11) 4_566 2_646
O4 Cu2 O1 97.41(12) . .
O4 Cu2 O7 169.84(13) . 2_546
O1 Cu2 O7 92.72(13) . 2_546
O4 Cu2 O8 88.49(13) . .
O1 Cu2 O8 137.17(13) . .
O7 Cu2 O8 83.45(14) 2_546 .
O4 Cu2 O9 86.89(14) . .
O1 Cu2 O9 134.56(12) . .
O7 Cu2 O9 86.63(17) 2_546 .
O8 Cu2 O9 87.95(13) . .
C1 O1 Cu2 119.3(2) . .
C1 O1 Cu1 111.3(2) . .
Cu2 O1 Cu1 114.39(13) . .
C2 O2 Cu1 114.7(2) . .
C2 O3 Cu1 163.4(3) . 2_656
C4 O4 Cu2 126.1(3) . .
C4 O5 Cu1 121.7(3) . 4_565
C6 O6 Cu1 131.9(3) . 2_556
C6 O7 Cu2 130.6(3) . 2_556
O1 C1 C5 110.9(3) . .
O1 C1 C2 108.6(3) . .
C5 C1 C2 111.2(3) . .
O1 C1 C3 111.4(3) . .
C5 C1 C3 109.6(3) . .
C2 C1 C3 104.9(3) . .
O3 C2 O2 122.5(4) . .
O3 C2 C1 121.3(3) . .
O2 C2 C1 116.0(3) . .
C4 C3 C1 111.8(3) . .
C4 C3 H3A 109.3 . .
C1 C3 H3A 109.3 . .
C4 C3 H3B 109.3 . .
C1 C3 H3B 109.3 . .
H3A C3 H3B 107.9 . .
O5 C4 O4 122.0(3) . .
O5 C4 C3 117.4(3) . .
O4 C4 C3 120.6(3) . .
C6 C5 C1 113.6(3) . .
C6 C5 H5A 108.9 . .
C1 C5 H5A 108.9 . .
C6 C5 H5B 108.9 . .
C1 C5 H5B 108.9 . .
H5A C5 H5B 107.7 . .
O6 C6 O7 125.7(4) . .
O6 C6 C5 116.5(4) . .
O7 C6 C5 117.8(3) . .
Cu2 O8 H8A 119.0 . .
Cu2 O8 H8B 118.7 . .
H8A O8 H8B 106.0 . .
Cu2 O9 H9A 110.9 . .
Cu2 O9 H9B 120.3 . .
H9A O9 H9B 98.0 . .

loop_
_geom_bond_atom_site_label_1
_geom_bond_atom_site_label_2
_geom_bond_distance
_geom_bond_site_symmetry_2
Cu1 O2 1.937(3) .
Cu1 O6 1.939(3) 2_546
Cu1 O1 1.946(2) .
Cu1 O5 1.952(3) 4_566
Cu1 O3 2.289(3) 2_646
Cu2 O4 1.924(3) .
Cu2 O1 1.926(3) .
Cu2 O7 1.928(3) 2_546
Cu2 O8 2.098(3) .
Cu2 O9 2.293(3) .
O1 C1 1.431(4) .
O2 C2 1.291(5) .
O3 C2 1.223(5) .
O3 Cu1 2.289(3) 2_656
O4 C4 1.270(5) .
O5 C4 1.251(5) .
O5 Cu1 1.952(3) 4_565
O6 C6 1.237(5) .
O6 Cu1 1.939(3) 2_556
O7 C6 1.250(5) .
O7 Cu2 1.928(3) 2_556
C1 C5 1.531(5) .
C1 C2 1.541(5) .
C1 C3 1.553(5) .
C3 C4 1.511(5) .
C3 H3A 0.9700 .
C3 H3B 0.9700 .
C5 C6 1.511(5) .
C5 H5A 0.9700 .
C5 H5B 0.9700 .
O8 H8A 0.8500 .
O8 H8B 0.8471 .
O9 H9A 0.8471 .
O9 H9B 0.8450 .

loop_
_geom_hbond_atom_site_label_D
_geom_hbond_atom_site_label_H
_geom_hbond_atom_site_label_A
_geom_hbond_distance_DH
_geom_hbond_distance_HA
_geom_hbond_distance_DA
_geom_hbond_angle_DHA
_geom_hbond_site_symmetry_A
O9 H9A O2 0.85 1.91 2.741(4) 167.1 2_646
O8 H8B O2 0.85 2.42 3.220(5) 156.8 2_546
O8 H8A O9 0.85 2.00 2.838(5) 166.9 3_556

loop_
_geom_torsion_atom_site_label_1
_geom_torsion_atom_site_label_2
_geom_torsion_atom_site_label_3
_geom_torsion_atom_site_label_4
_geom_torsion
_geom_torsion_site_symmetry_1
O4 Cu2 O1 C1 9.2(3) .
O7 Cu2 O1 C1 -169.9(3) 2_546
O8 Cu2 O1 C1 -86.6(3) .
O9 Cu2 O1 C1 102.1(3) .
O4 Cu2 O1 Cu1 -126.30(16) .
O7 Cu2 O1 Cu1 54.59(18) 2_546
O8 Cu2 O1 Cu1 137.89(16) .
O9 Cu2 O1 Cu1 -33.4(2) .
O2 Cu1 O1 C1 19.3(2) .
O6 Cu1 O1 C1 178.7(2) 2_546
O5 Cu1 O1 C1 -20.8(11) 4_566
O3 Cu1 O1 C1 -87.5(2) 2_646
O2 Cu1 O1 Cu2 158.30(15) .
O6 Cu1 O1 Cu2 -42.30(18) 2_546
O5 Cu1 O1 Cu2 118.2(10) 4_566
O3 Cu1 O1 Cu2 51.46(16) 2_646
O6 Cu1 O2 C2 -104.5(4) 2_546
O1 Cu1 O2 C2 -9.0(3) .
O5 Cu1 O2 C2 166.8(3) 4_566
O3 Cu1 O2 C2 78.6(3) 2_646
O1 Cu2 O4 C4 10.6(4) .
O7 Cu2 O4 C4 -174.4(9) 2_546
O8 Cu2 O4 C4 148.0(4) .
O9 Cu2 O4 C4 -124.0(4) .
Cu2 O1 C1 C5 76.4(3) .
Cu1 O1 C1 C5 -146.8(2) .
Cu2 O1 C1 C2 -161.0(2) .
Cu1 O1 C1 C2 -24.3(3) .
Cu2 O1 C1 C3 -45.9(3) .
Cu1 O1 C1 C3 90.8(3) .
Cu1 O3 C2 O2 135.4(10) 2_656
Cu1 O3 C2 C1 -39.2(14) 2_656
Cu1 O2 C2 O3 -177.8(3) .
Cu1 O2 C2 C1 -2.9(4) .
O1 C1 C2 O3 -166.9(4) .
C5 C1 C2 O3 -44.6(5) .
C3 C1 C2 O3 73.9(5) .
O1 C1 C2 O2 18.2(4) .
C5 C1 C2 O2 140.5(3) .
C3 C1 C2 O2 -101.0(4) .
O1 C1 C3 C4 69.4(4) .
C5 C1 C3 C4 -53.7(4) .
C2 C1 C3 C4 -173.3(3) .
Cu1 O5 C4 O4 12.2(5) 4_565
Cu1 O5 C4 C3 -166.9(2) 4_565
Cu2 O4 C4 O5 -168.9(3) .
Cu2 O4 C4 C3 10.3(6) .
C1 C3 C4 O5 128.0(4) .
C1 C3 C4 O4 -51.2(5) .
O1 C1 C5 C6 59.1(4) .
C2 C1 C5 C6 -61.8(4) .
C3 C1 C5 C6 -177.4(3) .
Cu1 O6 C6 O7 9.9(8) 2_556
Cu1 O6 C6 C5 -168.3(3) 2_556
Cu2 O7 C6 O6 16.0(8) 2_556
Cu2 O7 C6 C5 -165.9(3) 2_556
C1 C5 C6 O6 -155.8(4) .
C1 C5 C6 O7 25.9(6) .
